data_1528315
loop_
_publ_author_name
'Angelkort, J.'
'Schoenleber, A.'
'van Smaalen, S.'

_publ_section_title
;
 Low- and high-temperature crystal structure of Ti I3
;
_journal_name_full 'Journal of Solid State Chemistry'
_journal_page_first 525
_journal_page_last 531
_journal_volume 182
_journal_year 2009
_chemical_formula_sum 'I3 Ti'
_chemical_name_systematic 'Ti I3'
_space_group_IT_number 193
_symmetry_space_group_name_Hall '-P 6c 2'
_symmetry_space_group_name_H-M 'P 63/m c m'
_cell_angle_alpha 90
_cell_angle_beta 90
_cell_angle_gamma 120
_cell_formula_units_Z 2
_cell_length_a 7.1416
_cell_length_b 7.1416
_cell_length_c 6.5102
_cell_volume 287.552
_citation_journal_id_ASTM JSSCBI
_cod_data_source_file Angelkort_JSSCBI_2009_1693.cif
_cod_data_source_block I3Ti1
_cod_original_cell_volume 287.5518
_cod_original_formula_sum 'I3 Ti1'
_cod_database_code 1528315

loop_
_symmetry_equiv_pos_as_xyz
x,y,z
x-y,x,z+1/2
-y,x-y,z
-x,-y,z+1/2
-x+y,-x,z
y,-x+y,z+1/2
-y,-x,-z
x-y,-y,-z+1/2
x,x-y,-z
y,x,-z+1/2
-x+y,y,-z
-x,-x+y,-z+1/2
-x,-y,-z
-x+y,-x,-z-1/2
y,-x+y,-z
x,y,-z-1/2
x-y,x,-z
-y,x-y,-z-1/2
y,x,z
-x+y,y,z-1/2
-x,-x+y,z
-y,-x,z-1/2
x-y,-y,z
x,x-y,z-1/2

loop_
_atom_site_label
_atom_site_type_symbol
_atom_site_fract_x
_atom_site_fract_y
_atom_site_fract_z
_atom_site_occupancy
_atom_site_U_iso_or_equiv
I1 I-1 0.31705 0 0.25 1 0.0
Ti1 Ti+3 0 0 0 1 0.0
